data_4114986
loop_
_publ_author_name
'Akikazu Matsumoto'
'Toshihiro Tanaka'
'Takashi Tsubouchi'
'Kohji Tashiro'
'Seishi Saragai'
'Shinsuke Nakamoto'

_publ_section_title
;
 Crystal Engineering for Topochemical Polymerization of Muconic Esters
 Using Halogen-Halogen and CH/\p Interactions as Weak Intermolecular
 Interactions
;
_journal_name_full 'Journal of the American Chemical Society'
_journal_page_first 8891
_journal_page_last 8902
_journal_paper_doi 10.1021/ja0205333
_journal_volume 124
_journal_year 2002
_chemical_compound_source 'Local laboratory'
_chemical_formula_sum 'C20 H16 Br2 O4'
_chemical_formula_weight 480.15
_space_group_IT_number 14
_symmetry_cell_setting monoclinic
_symmetry_space_group_name_Hall '-P 2ybc'
_symmetry_space_group_name_H-M 'P 1 21/c 1'
_atom_type_scat_source 'D.Waasmaier&A.Kirfel,Acta Cryst.1995,A51, 416-431'
_cell_angle_alpha 90.000(0)
_cell_angle_beta 92.950(1)
_cell_angle_gamma 90.000(0)
_cell_formula_units_Z 2
_cell_length_a 5.6830(126)
_cell_length_b 5.2060(122)
_cell_length_c 32.2560(726)
_cell_measurement_reflns_used 5374
_cell_measurement_temperature 298
_cell_measurement_theta_max 15.84
_cell_measurement_theta_min 1
_cell_volume 953(4)
_computing_data_collection KappaCCD
_computing_data_reduction maXus
_computing_molecular_graphics maXus
_computing_publication_material maXus
_computing_structure_refinement maXus
_computing_structure_solution maXus
_diffrn_measurement_device KappaCCD
_diffrn_radiation_type xray
_diffrn_radiation_wavelength 0.71073
_diffrn_reflns_limit_h_max 6
_diffrn_reflns_limit_h_min 0
_diffrn_reflns_limit_k_max 5
_diffrn_reflns_limit_k_min 0
_diffrn_reflns_limit_l_max 36
_diffrn_reflns_limit_l_min -36
_diffrn_reflns_number 1532
_diffrn_reflns_theta_max 15.84
_exptl_absorpt_coefficient_mu 42.74
_exptl_absorpt_correction_type none
_exptl_crystal_colour Colourless
_exptl_crystal_density_diffrn 1.67
_exptl_crystal_density_meas ?
_exptl_crystal_description Plate
_exptl_crystal_size_max 0.3
_exptl_crystal_size_mid 0.2
_exptl_crystal_size_min 0.1
_refine_diff_density_max 0.54
_refine_diff_density_min -0.91
_refine_ls_extinction_method none
_refine_ls_goodness_of_fit_obs 4.038
_refine_ls_hydrogen_treatment refxyz
_refine_ls_number_parameters 53
_refine_ls_number_reflns 129
_refine_ls_R_factor_obs 0.0830
_refine_ls_shift/esd_max 0.0000
_refine_ls_shift/esd_mean 0.0000
_refine_ls_structure_factor_coef F^2^
_refine_ls_weighting_scheme 'Count statistics'
_refine_ls_wR_factor_obs 0.0935
_reflns_number_observed 129
_reflns_number_total 1360
_reflns_observed_criterion refl_observed_if_I_>_3.00_sigma(I)
_cod_data_source_file ja0205333_s7.cif
_cod_data_source_block zz-6-I
_cod_depositor_comments
;
The following automatic conversions were performed:

'_exptl_crystal_density_meas' value 'none' was changed to '?' - the
value is perceived as not measured.

Automatic conversion script
Id: cif_fix_values 3008 2015-01-20 13:52:24Z robertas 
;
_cod_original_cell_volume 953.05(38)
_cod_original_sg_symbol_H-M 'P 21/c'
_cod_original_formula_sum 'C20 H16 O4 Br2'
_cod_database_code 4114986

loop_
_symmetry_equiv_pos_as_xyz
+X,+Y,+Z
-X,-Y,-Z
-X,+Y+0.5,-Z+0.5
+X,-Y+0.5,+Z+0.5

loop_
_atom_site_label
_atom_site_fract_x
_atom_site_fract_y
_atom_site_fract_z
_atom_site_U_iso_or_equiv
_atom_site_occupancy
_atom_site_thermal_displace_type
Br1 0.573(6) 0.468(5) 0.214(1) 0.07(1) 1.00 Uiso
O2 1.24(3) -0.72(3) 0.065(5) 0.09(6) 1.00 Uiso
C3 0.96(5) 0.10(5) 0.199(9) 0.2(2) 1.00 Uiso
C4 0.74(5) 0.23(5) 0.18(1) 0.1(1) 1.00 Uiso
O5 0.94(3) -0.46(4) 0.082(5) 0.08(5) 1.00 Uiso
C6 0.66(3) 0.14(4) 0.142(7) 0.05(9) 1.00 Uiso
C7 1.08(3) -0.36(4) 0.117(7) 0.06(9) 1.00 Uiso
C8 0.75(3) -0.07(3) 0.119(6) 0.03(7) 1.00 Uiso
C9 0.86(4) -0.78(6) 0.03(1) 0.1(1) 1.00 Uiso
C10 1.03(5) -0.62(4) 0.058(8) 0.1(1) 1.00 Uiso
C11 1.00(4) -0.17(4) 0.142(9) 0.06(9) 1.00 Uiso
C12 0.89(4) -0.91(4) -0.001(9) 0.1(1) 1.00 Uiso
C13 1.05(4) -0.09(5) 0.18(1) 0.1(1) 1.00 Uiso
H3 1.02070 0.15120 0.22640 0.05000 1.00 Uiso
H6 0.51860 0.22150 0.13010 0.05000 1.00 Uiso
H7A 1.22650 -0.29450 0.10750 0.05000 1.00 Uiso
H7B 1.11400 -0.50310 0.13540 0.05000 1.00 Uiso
H8 0.68680 -0.12090 0.09230 0.05000 1.00 Uiso
H9 0.69260 -0.76540 0.02700 0.05000 1.00 Uiso
H12 0.74970 -0.96900 -0.01410 0.05000 1.00 Uiso
H13 1.18990 -0.17910 0.18850 0.05000 1.00 Uiso

loop_
_geom_angle_atom_site_label_1
_geom_angle_atom_site_label_2
_geom_angle_atom_site_label_3
_geom_angle
_geom_angle_site_symmetry_3
C4 C3 C13 116.1(248) .
C3 C4 C6 116.4(222) .
C7 O5 C10 118.7(188) .
C4 C6 C8 127.3(194) .
O5 C7 C11 121.3(182) .
C6 C8 C11 109.8(165) .
C10 C9 C12 132.8(242) .
O2 C10 O5 123.0(230) .
O2 C10 C9 114.8(198) .
O5 C10 C9 118.7(228) .
C7 C11 C8 105.9(198) .
C7 C11 C13 133.4(243) .
C8 C11 C13 119.2(212) .
C9 C12 C12 120.5(271) 2_755
C3 C13 C11 129.8(256) .

loop_
_geom_bond_atom_site_label_1
_geom_bond_atom_site_label_2
_geom_bond_distance
_geom_bond_site_symmetry_2
O2 C10 1.28(32) .
C3 C4 1.52(40) .
C3 C13 1.38(39) .
C4 C6 1.38(37) .
O5 C7 1.43(28) .
O5 C10 1.27(31) .
C6 C8 1.43(27) .
C7 C11 1.39(32) .
C8 C11 1.64(31) .
C9 C10 1.63(41) .
C9 C12 1.11(43) .
C11 C13 1.20(42) .
C12 C12 1.54(30) 2_755

loop_
_geom_contact_atom_site_label_1
_geom_contact_atom_site_label_2
_geom_contact_distance
_geom_contact_site_symmetry_1
_geom_contact_site_symmetry_2
Br1 Br1 3.63(4) 1_555 3_645
Br1 Br1 3.63(4) 1_555 3_655
Br1 C3 3.8(3) 1_555 3_755
Br1 C13 3.8(2) 1_555 1_565
Br1 H13 2.93(3) 1_555 1_465
O2 C6 3.4(3) 1_555 1_645
O2 C12 2.9(3) 1_555 2_735
O2 H6 2.6(2) 1_555 1_645
O2 H12 2.3(2) 1_555 2_735
C3 C7 4.0(4) 1_555 1_565
C3 H7B 3.1(3) 1_555 1_565
C4 C7 3.6(3) 1_555 1_565
C4 C11 3.7(3) 1_555 1_565
C4 C13 4.0(3) 1_555 1_565
C4 H7B 3.0(3) 1_555 1_565
O5 C6 3.4(3) 1_555 1_545
O5 C12 3.4(3) 1_555 2_745
C6 C7 3.7(3) 1_555 1_565
C6 C10 3.8(3) 1_555 1_565
C6 C13 3.8(3) 1_555 1_455
C7 C12 4.0(4) 1_555 2_745
C8 C9 3.5(4) 1_555 1_565
C8 C10 3.5(3) 1_555 1_565
C8 H7A 3.2(2) 1_555 1_455
C9 C9 3.3(4) 1_555 2_735
C9 C9 3.7(4) 1_555 2_745
C9 C10 3.5(4) 1_555 2_745
C9 C12 2.3(4) 1_555 2_735
C9 C12 3.9(4) 1_555 2_745
C9 H8 3.0(3) 1_555 1_545
C9 H12 2.6(3) 1_555 2_735
C10 C10 3.9(4) 1_555 2_745
C10 C11 3.9(3) 1_555 1_545
C10 C12 3.1(3) 1_555 2_735
C10 C12 3.3(3) 1_555 2_745
C10 H12 2.9(2) 1_555 2_735
C12 C12 1.5(3) 1_555 2_735
C12 H9 3.1(2) 1_555 2_735
C12 H12 2.2(2) 1_555 2_735
Br1 Br1 3.63(4) 1_555 3_645
Br1 Br1 3.63(4) 1_555 3_655
Br1 C3 3.8(3) 1_555 3_755
Br1 C13 3.8(2) 1_555 1_565
Br1 H13 2.93(3) 1_555 1_465
O2 C6 3.4(3) 1_555 1_645
O2 C12 2.9(3) 1_555 2_735
O2 H6 2.6(2) 1_555 1_645
O2 H12 2.3(2) 1_555 2_735
C3 C7 4.0(4) 1_555 1_565
C3 H7B 3.1(3) 1_555 1_565
C4 C7 3.6(3) 1_555 1_565
C4 C11 3.7(3) 1_555 1_565
C4 C13 4.0(3) 1_555 1_565
C4 H7B 3.0(3) 1_555 1_565
O5 C6 3.4(3) 1_555 1_545
O5 C12 3.4(3) 1_555 2_745
C6 C7 3.7(3) 1_555 1_565
C6 C10 3.8(3) 1_555 1_565
C6 C13 3.8(3) 1_555 1_455
C7 C12 4.0(4) 1_555 2_745
C8 C9 3.5(4) 1_555 1_565
C8 C10 3.5(3) 1_555 1_565
C8 H7A 3.2(2) 1_555 1_455
C9 C9 3.3(4) 1_555 2_735
C9 C9 3.7(4) 1_555 2_745
C9 C10 3.5(4) 1_555 2_745
C9 C12 2.3(4) 1_555 2_735
C9 C12 3.9(4) 1_555 2_745
C9 H8 3.0(3) 1_555 1_545
C9 H12 2.6(3) 1_555 2_735
C10 C10 3.9(4) 1_555 2_745
C10 C11 3.9(3) 1_555 1_545
C10 C12 3.1(3) 1_555 2_735
C10 C12 3.3(3) 1_555 2_745
C10 H12 2.9(2) 1_555 2_735
C12 C12 1.5(3) 1_555 2_735
C12 H9 3.1(2) 1_555 2_735
C12 H12 2.2(2) 1_555 2_735

loop_
_geom_torsion_atom_site_label_1
_geom_torsion_atom_site_label_2
_geom_torsion_atom_site_label_3
_geom_torsion_atom_site_label_4
_geom_torsion
C13 C3 C4 C6 0.2(239)
C4 C3 C13 C11 7.2(289)
C3 C4 C6 C8 2.2(213)
C7 O5 C10 O2 6.4(207)
C7 O5 C10 C9 164.4(320)
C10 O5 C7 C11 173.2(312)
C4 C6 C8 C11 -8.3(224)
O5 C7 C11 C8 -5.2(171)
O5 C7 C11 C13 160.1(434)
C6 C8 C11 C7 -178.2(234)
C6 C8 C11 C13 14.0(237)
C12 C9 C10 O2 -30.6(347)
C12 C9 C10 O5 169.6(495)
C7 C11 C13 C3 -178.4(541)
C8 C11 C13 C3 -14.6(257)
C12 C12 C9 C10 39.4(302)
